data_2103006
loop_
_publ_author_name
'Prinz, Sebastian'
'Sparta, Karine M.'
'Roth, Georg'

_publ_section_title
;
 Temperature dependence of the <i>A</i>V~3~O~7~ (<i>A</i> = Ca, Sr)
 structure
;
_journal_coeditor_code BM5051
_journal_issue 6
_journal_name_full 'Acta Crystallographica Section B'
_journal_page_first 836
_journal_page_last 842
_journal_paper_doi 10.1107/S0108768107050550
_journal_volume 63
_journal_year 2007
_chemical_formula_moiety 'O7 V3, Ca'
_chemical_formula_sum 'Ca O7 V3'
_chemical_formula_weight 304.90
_chemical_name_systematic
;
 ?
;
_space_group_IT_number 62
_symmetry_cell_setting orthorhombic
_symmetry_space_group_name_Hall '-P 2ac 2n'
_symmetry_space_group_name_H-M 'P n m a'
_atom_sites_solution_hydrogens none
_atom_sites_solution_primary direct
_atom_sites_solution_secondary difmap
_audit_creation_method SHELXL-97
_cell_angle_alpha 90.00
_cell_angle_beta 90.00
_cell_angle_gamma 90.00
_cell_formula_units_Z 4
_cell_length_a 10.442(3)
_cell_length_b 10.367(2)
_cell_length_c 5.2860(16)
_cell_measurement_reflns_used 2697
_cell_measurement_temperature 219.0(10)
_cell_measurement_theta_max 23.4
_cell_measurement_theta_min 1.3
_cell_volume 572.2(3)
_computing_cell_refinement 'X-AREA (Stoe, 2002)'
_computing_data_collection 'X-AREA (Stoe, 2002)'
_computing_data_reduction 'X-RED (Stoe, 1996)'
_computing_molecular_graphics 'ATOMS Version 5.1'
_computing_publication_material 'WinGX 1.64.05 (Farrugia, 1999)'
_computing_structure_refinement 'SHELXL-97 (Sheldrick, 1997)'
_computing_structure_solution 'SHELXS-97 (Sheldrick, 1997)'
_diffrn_ambient_temperature 219.0(10)
_diffrn_detector_area_resol_mean 0
_diffrn_measured_fraction_theta_full 0.960
_diffrn_measured_fraction_theta_max 0.960
_diffrn_measurement_device_type 'STOE IPDS 2'
_diffrn_measurement_method 'Rotation method'
_diffrn_radiation_monochromator graphite
_diffrn_radiation_source 'fine-focus sealed tube'
_diffrn_radiation_type MoK\a
_diffrn_radiation_wavelength 0.71073
_diffrn_reflns_av_R_equivalents 0.0358
_diffrn_reflns_av_sigmaI/netI 0.0194
_diffrn_reflns_limit_h_max 11
_diffrn_reflns_limit_h_min -11
_diffrn_reflns_limit_k_max 10
_diffrn_reflns_limit_k_min -10
_diffrn_reflns_limit_l_max 5
_diffrn_reflns_limit_l_min -5
_diffrn_reflns_number 2433
_diffrn_reflns_theta_full 22.99
_diffrn_reflns_theta_max 22.99
_diffrn_reflns_theta_min 3.90
_diffrn_standards_decay_% 0
_diffrn_standards_interval_count 0
_diffrn_standards_interval_time 0
_diffrn_standards_number 0
_exptl_absorpt_coefficient_mu 5.674
_exptl_absorpt_correction_T_max 0.4709
_exptl_absorpt_correction_T_min 0.3179
_exptl_absorpt_correction_type numerical
_exptl_absorpt_process_details 'X-SHAPE (Stoe & Cie, 1996)'
_exptl_crystal_colour brown
_exptl_crystal_density_diffrn 3.539
_exptl_crystal_density_method 'not measured'
_exptl_crystal_F_000 580
_exptl_crystal_size_max 0.3
_exptl_crystal_size_mid 0.2
_exptl_crystal_size_min 0.1
_refine_diff_density_max 0.422
_refine_diff_density_min -0.427
_refine_ls_extinction_coef 0.0191(18)
_refine_ls_extinction_expression Fc^*^=kFc[1+0.001xFc^2^\l^3^/sin(2\q)]^-1/4^
_refine_ls_extinction_method SHELXL
_refine_ls_goodness_of_fit_ref 0.794
_refine_ls_hydrogen_treatment none
_refine_ls_matrix_type full
_refine_ls_number_parameters 38
_refine_ls_number_reflns 404
_refine_ls_number_restraints 0
_refine_ls_restrained_S_all 0.794
_refine_ls_R_factor_all 0.0232
_refine_ls_R_factor_gt 0.0198
_refine_ls_shift/su_max 0.000
_refine_ls_shift/su_mean 0.000
_refine_ls_structure_factor_coef Fsqd
_refine_ls_weighting_details 'calc w=1/[\s^2^(Fo^2^)+(0.0674P)^2^+0.0000P] where P=(Fo^2^+2Fc^2^)/3'
_refine_ls_weighting_scheme calc
_refine_ls_wR_factor_gt 0.0612
_refine_ls_wR_factor_ref 0.0634
_reflns_number_gt 370
_reflns_number_total 404
_reflns_threshold_expression >2sigma(I)
_cod_data_source_file bm5051.cif
_cod_data_source_block CaV3O7_219K
_cod_database_code 2103006

loop_
_symmetry_equiv_pos_as_xyz
'x, y, z'
'-x+1/2, -y, z+1/2'
'x+1/2, -y+1/2, -z+1/2'
'-x, y+1/2, -z'
'-x, -y, -z'
'x-1/2, y, -z-1/2'
'-x-1/2, y-1/2, z-1/2'
'x, -y-1/2, z'

loop_
_atom_site_type_symbol
_atom_site_label
_atom_site_fract_x
_atom_site_fract_y
_atom_site_fract_z
_atom_site_U_iso_or_equiv
_atom_site_adp_type
_atom_site_calc_flag
_atom_site_refinement_flags
_atom_site_occupancy
Ca Ca1 0.08488(10) 0.2500 0.29968(16) 0.0066(4) Uani d S 1
V V1 0.28882(8) 0.2500 0.79221(14) 0.0052(4) Uani d S 1
V V2 0.18749(6) 0.52026(6) 0.78361(11) 0.0052(3) Uani d . 1
O O1 0.4440(3) 0.2500 0.8079(6) 0.0100(8) Uiso d S 1
O O2 0.0397(2) 0.5653(3) 0.7666(4) 0.0121(6) Uiso d . 1
O O3 0.2205(2) 0.3799(2) 0.0255(4) 0.0066(5) Uiso d . 1
O O4 0.2268(2) 0.3796(2) 0.5480(4) 0.0064(5) Uiso d . 1

loop_
_atom_site_aniso_label
_atom_site_aniso_U_11
_atom_site_aniso_U_22
_atom_site_aniso_U_33
_atom_site_aniso_U_12
_atom_site_aniso_U_13
_atom_site_aniso_U_23
Ca1 0.0051(6) 0.0068(7) 0.0079(6) 0.000 0.0002(4) 0.000
V1 0.0046(5) 0.0051(6) 0.0058(5) 0.000 -0.0003(3) 0.000
V2 0.0049(5) 0.0050(5) 0.0057(4) 0.0006(2) 0.0002(2) 0.0002(2)

loop_
_atom_type_symbol
_atom_type_description
_atom_type_scat_dispersion_real
_atom_type_scat_dispersion_imag
_atom_type_scat_source
O O 0.0106 0.0060 'International Tables Vol C Tables 4.2.6.8 and 6.1.1.4'
Ca Ca 0.2262 0.3064 'International Tables Vol C Tables 4.2.6.8 and 6.1.1.4'
V V 0.3005 0.5294 'International Tables Vol C Tables 4.2.6.8 and 6.1.1.4'

loop_
_geom_angle_atom_site_label_1
_geom_angle_atom_site_label_2
_geom_angle_atom_site_label_3
_geom_angle_site_symmetry_1
_geom_angle_site_symmetry_3
_geom_angle
O2 Ca1 O2 4_546 5_566 109.75(13)
O2 Ca1 O4 4_546 . 152.32(8)
O2 Ca1 O4 5_566 . 88.09(8)
O2 Ca1 O4 4_546 8_565 88.09(8)
O2 Ca1 O4 5_566 8_565 152.32(8)
O4 Ca1 O4 . 8_565 68.34(10)
O2 Ca1 O3 4_546 8_565 77.38(7)
O2 Ca1 O3 5_566 8_565 133.40(8)
O4 Ca1 O3 . 8_565 106.10(9)
O4 Ca1 O3 8_565 8_565 69.85(8)
O2 Ca1 O3 4_546 . 133.40(8)
O2 Ca1 O3 5_566 . 77.38(7)
O4 Ca1 O3 . . 69.85(8)
O4 Ca1 O3 8_565 . 106.10(9)
O3 Ca1 O3 8_565 . 67.23(10)
O2 Ca1 O1 4_546 6_557 78.50(7)
O2 Ca1 O1 5_566 6_557 78.50(7)
O4 Ca1 O1 . 6_557 84.88(8)
O4 Ca1 O1 8_565 6_557 84.88(8)
O3 Ca1 O1 8_565 6_557 145.34(5)
O3 Ca1 O1 . 6_557 145.34(5)
O2 Ca1 V1 4_546 . 117.87(6)
O2 Ca1 V1 5_566 . 117.87(6)
O4 Ca1 V1 . . 35.24(5)
O4 Ca1 V1 8_565 . 35.24(5)
O3 Ca1 V1 8_565 . 95.32(6)
O3 Ca1 V1 . . 95.32(6)
O1 Ca1 V1 6_557 . 74.62(8)
O2 Ca1 V2 4_546 2_564 165.31(6)
O2 Ca1 V2 5_566 2_564 79.04(6)
O4 Ca1 V2 . 2_564 34.82(5)
O4 Ca1 V2 8_565 2_564 88.51(6)
O3 Ca1 V2 8_565 2_564 88.04(6)
O3 Ca1 V2 . 2_564 35.14(5)
O1 Ca1 V2 6_557 2_564 115.41(5)
V1 Ca1 V2 . 2_564 64.69(2)
O2 Ca1 V2 4_546 7_655 79.04(6)
O2 Ca1 V2 5_566 7_655 165.31(6)
O4 Ca1 V2 . 7_655 88.51(6)
O4 Ca1 V2 8_565 7_655 34.82(5)
O3 Ca1 V2 8_565 7_655 35.14(5)
O3 Ca1 V2 . 7_655 88.04(6)
O1 Ca1 V2 6_557 7_655 115.41(5)
V1 Ca1 V2 . 7_655 64.69(2)
V2 Ca1 V2 2_564 7_655 90.08(4)
O2 Ca1 V1 4_546 1_554 103.20(6)
O2 Ca1 V1 5_566 1_554 103.20(6)
O4 Ca1 V1 . 1_554 92.56(6)
O4 Ca1 V1 8_565 1_554 92.56(6)
O3 Ca1 V1 8_565 1_554 34.07(5)
O3 Ca1 V1 . 1_554 34.07(5)
O1 Ca1 V1 6_557 1_554 176.90(8)
V1 Ca1 V1 . 1_554 102.27(4)
V2 Ca1 V1 2_564 1_554 62.69(2)
V2 Ca1 V1 7_655 1_554 62.69(2)
O2 Ca1 O1 4_546 6_556 68.45(6)
O2 Ca1 O1 5_566 6_556 68.45(6)
O4 Ca1 O1 . 6_556 139.17(6)
O4 Ca1 O1 8_565 6_556 139.17(6)
O3 Ca1 O1 8_565 6_556 72.59(7)
O3 Ca1 O1 . 6_556 72.59(7)
O1 Ca1 O1 6_557 6_556 120.05(12)
V1 Ca1 O1 . 6_556 165.33(7)
V2 Ca1 O1 2_564 6_556 105.73(4)
V2 Ca1 O1 7_655 6_556 105.73(4)
V1 Ca1 O1 1_554 6_556 63.06(6)
O2 Ca1 V2 4_546 4_546 15.83(6)
O2 Ca1 V2 5_566 4_546 94.64(7)
O4 Ca1 V2 . 4_546 153.41(6)
O4 Ca1 V2 8_565 4_546 100.26(5)
O3 Ca1 V2 8_565 4_546 91.14(5)
O3 Ca1 V2 . 4_546 136.54(6)
O1 Ca1 V2 6_557 4_546 69.86(6)
V1 Ca1 V2 . 4_546 124.98(2)
V2 Ca1 V2 2_564 4_546 170.33(3)
V2 Ca1 V2 7_655 4_546 94.79(2)
V1 Ca1 V2 1_554 4_546 112.40(3)
O1 Ca1 V2 6_556 4_546 64.90(4)
O2 Ca1 V2 4_546 5_566 94.64(7)
O2 Ca1 V2 5_566 5_566 15.83(6)
O4 Ca1 V2 . 5_566 100.26(5)
O4 Ca1 V2 8_565 5_566 153.41(6)
O3 Ca1 V2 8_565 5_566 136.53(6)
O3 Ca1 V2 . 5_566 91.14(5)
O1 Ca1 V2 6_557 5_566 69.86(6)
V1 Ca1 V2 . 5_566 124.98(2)
V2 Ca1 V2 2_564 5_566 94.79(2)
V2 Ca1 V2 7_655 5_566 170.33(3)
V1 Ca1 V2 1_554 5_566 112.40(3)
O1 Ca1 V2 6_556 5_566 64.90(4)
V2 Ca1 V2 4_546 5_566 79.22(4)
O2 Ca1 V1 4_546 6_557 68.28(6)
O2 Ca1 V1 5_566 6_557 68.28(6)
O4 Ca1 V1 . 6_557 101.18(6)
O4 Ca1 V1 8_565 6_557 101.18(6)
O3 Ca1 V1 8_565 6_557 144.90(5)
O3 Ca1 V1 . 6_557 144.90(5)
O1 Ca1 V1 6_557 6_557 19.75(7)
V1 Ca1 V1 . 6_557 94.37(3)
V2 Ca1 V1 2_564 6_557 126.41(2)
V2 Ca1 V1 7_655 6_557 126.41(2)
V1 Ca1 V1 1_554 6_557 163.35(3)
O1 Ca1 V1 6_556 6_557 100.30(6)
V2 Ca1 V1 4_546 6_557 56.16(2)
V2 Ca1 V1 5_566 6_557 56.16(2)
O2 Ca1 V2 4_546 . 146.03(6)
O2 Ca1 V2 5_566 . 70.53(6)
O4 Ca1 V2 . . 22.56(5)
O4 Ca1 V2 8_565 . 82.81(6)
O3 Ca1 V2 8_565 . 128.45(6)
O3 Ca1 V2 . . 80.50(6)
O1 Ca1 V2 6_557 . 68.16(5)
V1 Ca1 V2 . . 47.598(16)
V2 Ca1 V2 2_564 . 47.278(15)
V2 Ca1 V2 7_655 . 109.11(3)
V1 Ca1 V2 1_554 . 109.83(3)
O1 Ca1 V2 6_556 . 134.677(16)
V2 Ca1 V2 4_546 . 137.43(3)
V2 Ca1 V2 5_566 . 80.23(2)
V1 Ca1 V2 6_557 . 81.46(2)
O2 Ca1 V2 4_546 8_565 70.53(6)
O2 Ca1 V2 5_566 8_565 146.03(6)
O4 Ca1 V2 . 8_565 82.81(6)
O4 Ca1 V2 8_565 8_565 22.56(5)
O3 Ca1 V2 8_565 8_565 80.50(6)
O3 Ca1 V2 . 8_565 128.45(6)
O1 Ca1 V2 6_557 8_565 68.16(5)
V1 Ca1 V2 . 8_565 47.598(16)
V2 Ca1 V2 2_564 8_565 109.11(3)
V2 Ca1 V2 7_655 8_565 47.278(15)
V1 Ca1 V2 1_554 8_565 109.83(3)
O1 Ca1 V2 6_556 8_565 134.677(16)
V2 Ca1 V2 4_546 8_565 80.23(2)
V2 Ca1 V2 5_566 8_565 137.43(3)
V1 Ca1 V2 6_557 8_565 81.46(2)
V2 Ca1 V2 . 8_565 90.58(3)
O2 Ca1 V2 4_546 8_564 58.74(6)
O2 Ca1 V2 5_566 8_564 127.69(6)
O4 Ca1 V2 . 8_564 126.41(6)
O4 Ca1 V2 8_565 8_564 79.47(6)
O3 Ca1 V2 8_565 8_564 20.42(5)
O3 Ca1 V2 . 8_564 80.10(6)
O1 Ca1 V2 6_557 8_564 134.56(3)
V1 Ca1 V2 . 8_564 110.70(3)
V2 Ca1 V2 2_564 8_564 106.58(3)
V2 Ca1 V2 7_655 8_564 46.167(16)
V1 Ca1 V2 1_554 8_564 46.271(16)
O1 Ca1 V2 6_556 8_564 59.89(4)
V2 Ca1 V2 4_546 8_564 71.42(2)
V2 Ca1 V2 5_566 8_564 124.23(3)
V1 Ca1 V2 6_557 8_564 126.99(2)
V2 Ca1 V2 . 8_564 148.85(4)
V2 Ca1 V2 8_565 8_564 82.74(2)
O2 Ca1 V2 4_546 1_554 127.69(6)
O2 Ca1 V2 5_566 1_554 58.74(6)
O4 Ca1 V2 . 1_554 79.47(6)
O4 Ca1 V2 8_565 1_554 126.41(6)
O3 Ca1 V2 8_565 1_554 80.10(6)
O3 Ca1 V2 . 1_554 20.42(5)
O1 Ca1 V2 6_557 1_554 134.56(3)
V1 Ca1 V2 . 1_554 110.70(3)
V2 Ca1 V2 2_564 1_554 46.167(16)
V2 Ca1 V2 7_655 1_554 106.58(3)
V1 Ca1 V2 1_554 1_554 46.271(16)
O1 Ca1 V2 6_556 1_554 59.89(4)
V2 Ca1 V2 4_546 1_554 124.23(3)
V2 Ca1 V2 5_566 1_554 71.42(2)
V1 Ca1 V2 6_557 1_554 126.99(2)
V2 Ca1 V2 . 1_554 82.74(2)
V2 Ca1 V2 8_565 1_554 148.85(4)
V2 Ca1 V2 8_564 1_554 87.42(3)
O2 Ca1 O2 4_546 . 132.41(4)
O2 Ca1 O2 5_566 . 51.50(8)
O4 Ca1 O2 . . 45.34(6)
O4 Ca1 O2 8_565 . 100.82(7)
O3 Ca1 O2 8_565 . 149.56(7)
O3 Ca1 O2 . . 89.10(6)
O1 Ca1 O2 6_557 . 56.32(4)
V1 Ca1 O2 . . 66.99(4)
V2 Ca1 O2 2_564 . 62.28(4)
V2 Ca1 O2 7_655 . 131.07(4)
V1 Ca1 O2 1_554 . 122.68(4)
O1 Ca1 O2 6_556 . 119.77(4)
V2 Ca1 O2 4_546 . 119.27(5)
V2 Ca1 O2 5_566 . 58.53(4)
V1 Ca1 O2 6_557 . 64.13(4)
V2 Ca1 O2 . . 22.96(3)
V2 Ca1 O2 8_565 . 101.90(4)
V2 Ca1 O2 8_564 . 168.77(4)
V2 Ca1 O2 1_554 . 83.40(4)
O1 V1 O3 . 1_556 109.36(10)
O1 V1 O3 . 8_566 109.36(10)
O3 V1 O3 1_556 8_566 86.78(13)
O1 V1 O4 . 8_565 111.19(10)
O3 V1 O4 1_556 8_565 139.45(10)
O3 V1 O4 8_566 8_565 79.87(9)
O1 V1 O4 . . 111.19(10)
O3 V1 O4 1_556 . 79.87(9)
O3 V1 O4 8_566 . 139.45(10)
O4 V1 O4 8_565 . 85.85(13)
O1 V1 V2 . 8_565 110.705(19)
O3 V1 V2 1_556 8_565 121.57(7)
O3 V1 V2 8_566 8_565 40.39(6)
O4 V1 V2 8_565 8_565 40.27(6)
O4 V1 V2 . 8_565 120.74(7)
O1 V1 V2 . . 110.705(19)
O3 V1 V2 1_556 . 40.39(6)
O3 V1 V2 8_566 . 121.57(7)
O4 V1 V2 8_565 . 120.74(7)
O4 V1 V2 . . 40.27(6)
V2 V1 V2 8_565 . 138.59(4)
O1 V1 Ca1 . . 132.21(11)
O3 V1 Ca1 1_556 . 104.85(7)
O3 V1 Ca1 8_566 . 104.85(7)
O4 V1 Ca1 8_565 . 44.40(7)
O4 V1 Ca1 . . 44.40(7)
V2 V1 Ca1 8_565 . 76.385(18)
V2 V1 Ca1 . . 76.385(18)
O1 V1 Ca1 . 1_556 125.52(11)
O3 V1 Ca1 1_556 1_556 44.03(7)
O3 V1 Ca1 8_566 1_556 44.03(7)
O4 V1 Ca1 8_565 1_556 107.96(7)
O4 V1 Ca1 . 1_556 107.96(7)
V2 V1 Ca1 8_565 1_556 78.010(19)
V2 V1 Ca1 . 1_556 78.010(19)
Ca1 V1 Ca1 . 1_556 102.27(4)
O1 V1 Ca1 . 6_657 31.98(11)
O3 V1 Ca1 1_556 6_657 86.48(7)
O3 V1 Ca1 8_566 6_657 86.48(7)
O4 V1 Ca1 8_565 6_657 130.08(7)
O4 V1 Ca1 . 6_657 130.08(7)
V2 V1 Ca1 8_565 6_657 107.360(18)
V2 V1 Ca1 . 6_657 107.360(18)
Ca1 V1 Ca1 . 6_657 164.19(3)
Ca1 V1 Ca1 1_556 6_657 93.54(3)
O1 V1 Ca1 . 6_656 48.27(11)
O3 V1 Ca1 1_556 6_656 134.69(7)
O3 V1 Ca1 8_566 6_656 134.69(7)
O4 V1 Ca1 8_565 6_656 76.43(6)
O4 V1 Ca1 . 6_656 76.43(6)
V2 V1 Ca1 8_565 6_656 103.738(18)
V2 V1 Ca1 . 6_656 103.738(18)
Ca1 V1 Ca1 . 6_656 83.94(3)
Ca1 V1 Ca1 1_556 6_656 173.79(3)
Ca1 V1 Ca1 6_657 6_656 80.25(3)
O1 V1 Ca1 . 2_565 75.723(15)
O3 V1 Ca1 1_556 2_565 54.51(7)
O3 V1 Ca1 8_566 2_565 138.66(7)
O4 V1 Ca1 8_565 2_565 138.23(7)
O4 V1 Ca1 . 2_565 54.96(7)
V2 V1 Ca1 8_565 2_565 173.57(3)
V2 V1 Ca1 . 2_565 34.99(2)
Ca1 V1 Ca1 . 2_565 99.312(15)
Ca1 V1 Ca1 1_556 2_565 98.483(16)
Ca1 V1 Ca1 6_657 2_565 78.087(14)
Ca1 V1 Ca1 6_656 2_565 80.326(14)
O2 V2 O4 . 2_565 108.89(11)
O2 V2 O4 . . 112.29(11)
O4 V2 O4 2_565 . 138.77(5)
O2 V2 O3 . 2_565 106.06(11)
O4 V2 O3 2_565 2_565 89.58(10)
O4 V2 O3 . 2_565 81.27(9)
O2 V2 O3 . 1_556 114.67(11)
O4 V2 O3 2_565 1_556 81.27(9)
O4 V2 O3 . 1_556 80.00(9)
O3 V2 O3 2_565 1_556 139.08(5)
O2 V2 V2 . 2_564 114.22(8)
O4 V2 V2 2_565 2_564 120.52(7)
O4 V2 V2 . 2_564 40.51(6)
O3 V2 V2 2_565 2_564 40.80(6)
O3 V2 V2 1_556 2_564 113.32(7)
O2 V2 V2 . 2_565 120.62(8)
O4 V2 V2 2_565 2_565 40.60(6)
O4 V2 V2 . 2_565 111.55(7)
O3 V2 V2 2_565 2_565 118.46(7)
O3 V2 V2 1_556 2_565 40.71(6)
V2 V2 V2 2_564 2_565 125.16(5)
O2 V2 V1 . . 127.50(10)
O4 V2 V1 2_565 . 108.88(7)
O4 V2 V1 . . 40.56(6)
O3 V2 V1 2_565 . 109.31(7)
O3 V2 V1 1_556 . 40.23(6)
V2 V2 V1 2_564 . 74.14(3)
V2 V2 V1 2_565 . 72.52(3)
O2 V2 Ca1 . 2_565 118.15(10)
O4 V2 Ca1 2_565 2_565 44.25(6)
O4 V2 Ca1 . 2_565 113.24(7)
O3 V2 Ca1 2_565 2_565 45.49(7)
O3 V2 Ca1 1_556 2_565 112.54(7)
V2 V2 Ca1 2_564 2_565 79.20(3)
V2 V2 Ca1 2_565 2_565 76.58(3)
V1 V2 Ca1 . 2_565 114.34(3)
O2 V2 Ca1 . 5_566 23.30(10)
O4 V2 Ca1 2_565 5_566 95.41(7)
O4 V2 Ca1 . 5_566 123.94(7)
O3 V2 Ca1 2_565 5_566 87.41(7)
O3 V2 Ca1 1_556 5_566 132.95(7)
V2 V2 Ca1 2_564 5_566 108.61(3)
V2 V2 Ca1 2_565 5_566 121.89(3)
V1 V2 Ca1 . 5_566 150.12(3)
Ca1 V2 Ca1 2_565 5_566 95.13(2)
O2 V2 Ca1 . . 84.81(9)
O4 V2 Ca1 2_565 . 164.67(7)
O4 V2 Ca1 . . 27.90(6)
O3 V2 Ca1 2_565 . 93.25(7)
O3 V2 Ca1 1_556 . 86.77(7)
V2 V2 Ca1 2_564 . 56.15(3)
V2 V2 Ca1 2_565 . 126.50(3)
V1 V2 Ca1 . . 56.02(2)
Ca1 V2 Ca1 2_565 . 135.33(3)
Ca1 V2 Ca1 5_566 . 99.77(2)
O2 V2 Ca1 . 1_556 89.13(9)
O4 V2 Ca1 2_565 1_556 90.41(7)
O4 V2 Ca1 . 1_556 88.21(7)
O3 V2 Ca1 2_565 1_556 163.94(7)
O3 V2 Ca1 1_556 1_556 25.57(7)
V2 V2 Ca1 2_564 1_556 127.99(3)
V2 V2 Ca1 2_565 1_556 54.63(3)
V1 V2 Ca1 . 1_556 55.72(2)
Ca1 V2 Ca1 2_565 1_556 131.19(3)
Ca1 V2 Ca1 5_566 1_556 108.58(2)
Ca1 V2 Ca1 . 1_556 82.74(2)
V1 O1 Ca1 . 6_657 128.27(16)
V1 O1 Ca1 . 6_656 111.69(14)
Ca1 O1 Ca1 6_657 6_656 120.05(12)
V1 O1 Ca1 . 1_556 37.66(9)
Ca1 O1 Ca1 6_657 1_556 90.61(8)
Ca1 O1 Ca1 6_656 1_556 149.34(9)
V1 O1 Ca1 . . 32.69(8)
Ca1 O1 Ca1 6_657 . 160.96(11)
Ca1 O1 Ca1 6_656 . 78.99(6)
Ca1 O1 Ca1 1_556 . 70.35(6)
V2 O2 Ca1 . 5_566 140.87(15)
V2 O2 Ca1 . . 72.23(9)
Ca1 O2 Ca1 5_566 . 128.50(8)
V2 O2 Ca1 . 1_556 69.04(8)
Ca1 O2 Ca1 5_566 1_556 140.64(8)
Ca1 O2 Ca1 . 1_556 77.25(5)
V2 O2 Ca1 . 2_565 42.82(8)
Ca1 O2 Ca1 5_566 2_565 98.40(8)
Ca1 O2 Ca1 . 2_565 105.60(5)
Ca1 O2 Ca1 1_556 2_565 101.92(5)
V1 O3 V2 1_554 2_564 128.38(11)
V1 O3 V2 1_554 1_554 99.38(9)
V2 O3 V2 2_564 1_554 98.48(10)
V1 O3 Ca1 1_554 . 101.90(9)
V2 O3 Ca1 2_564 . 99.36(9)
V2 O3 Ca1 1_554 . 134.01(11)
V1 O3 Ca1 1_554 6_656 65.32(6)
V2 O3 Ca1 2_564 6_656 64.32(6)
V2 O3 Ca1 1_554 6_656 123.12(8)
Ca1 O3 Ca1 . 6_656 102.81(7)
V1 O3 Ca1 1_554 1_554 49.03(5)
V2 O3 Ca1 2_564 1_554 160.89(9)
V2 O3 Ca1 1_554 1_554 66.09(6)
Ca1 O3 Ca1 . 1_554 99.57(7)
Ca1 O3 Ca1 6_656 1_554 113.53(5)
V1 O3 Ca1 1_554 2_564 104.73(8)
V2 O3 Ca1 2_564 2_564 60.94(6)
V2 O3 Ca1 1_554 2_564 43.66(5)
Ca1 O3 Ca1 . 2_564 153.16(8)
Ca1 O3 Ca1 6_656 2_564 85.50(4)
Ca1 O3 Ca1 1_554 2_564 100.30(5)
V2 O4 V2 2_564 . 98.90(10)
V2 O4 V1 2_564 . 132.69(11)
V2 O4 V1 . . 99.17(9)
V2 O4 Ca1 2_564 . 100.92(9)
V2 O4 Ca1 . . 129.54(10)
V1 O4 Ca1 . . 100.37(9)
V2 O4 Ca1 2_564 6_656 58.16(6)
V2 O4 Ca1 . 6_656 132.33(9)
V1 O4 Ca1 . 6_656 77.59(6)
Ca1 O4 Ca1 . 6_656 97.26(6)
V2 O4 Ca1 2_564 1_556 161.83(9)
V2 O4 Ca1 . 1_556 65.64(6)
V1 O4 Ca1 . 1_556 47.09(5)
Ca1 O4 Ca1 . 1_556 96.56(7)
Ca1 O4 Ca1 6_656 1_556 124.52(5)
V2 O4 Ca1 2_564 2_565 63.90(6)
V2 O4 Ca1 . 2_565 43.24(5)
V1 O4 Ca1 . 2_565 104.08(8)
Ca1 O4 Ca1 . 2_565 155.39(8)
Ca1 O4 Ca1 6_656 2_565 90.72(4)
Ca1 O4 Ca1 1_556 2_565 97.97(5)
V2 O4 Ca1 2_564 5_566 90.30(7)
V2 O4 Ca1 . 5_566 37.44(5)
V1 O4 Ca1 . 5_566 128.27(8)
Ca1 O4 Ca1 . 5_566 96.57(6)
Ca1 O4 Ca1 6_656 5_566 147.44(5)
Ca1 O4 Ca1 1_556 5_566 82.75(3)
Ca1 O4 Ca1 2_565 5_566 65.85(3)

loop_
_geom_bond_atom_site_label_1
_geom_bond_atom_site_label_2
_geom_bond_site_symmetry_2
_geom_bond_distance
Ca1 O2 4_546 2.341(3)
Ca1 O2 5_566 2.341(3)
Ca1 O4 . 2.392(2)
Ca1 O4 8_565 2.392(2)
Ca1 O3 8_565 2.433(2)
Ca1 O3 . 2.433(2)
Ca1 O1 6_557 2.543(3)
Ca1 V1 . 3.3635(13)
Ca1 V2 2_564 3.3659(12)
Ca1 V2 7_655 3.3659(12)
Ca1 V1 1_554 3.4250(14)
Ca1 O1 6_556 3.532(3)
Ca1 V2 4_546 3.7358(12)
Ca1 V2 5_566 3.7358(12)
Ca1 V1 6_557 3.7698(15)
Ca1 V2 . 3.9423(10)
Ca1 V2 8_565 3.9423(10)
Ca1 V2 8_564 4.0546(11)
Ca1 V2 1_554 4.0546(11)
Ca1 O2 . 4.123(3)
V1 O1 . 1.623(4)
V1 O3 1_556 1.961(2)
V1 O3 8_566 1.961(2)
V1 O4 8_565 1.973(2)
V1 O4 . 1.973(2)
V1 V2 8_565 2.9953(9)
V1 V2 . 2.9953(9)
V1 Ca1 1_556 3.4250(14)
V1 Ca1 6_657 3.7698(15)
V1 Ca1 6_656 4.3985(16)
V1 Ca1 2_565 5.3489(12)
V2 O2 . 1.615(2)
V2 O4 2_565 1.958(2)
V2 O4 . 1.961(2)
V2 O3 2_565 1.964(2)
V2 O3 1_556 1.967(2)
V2 V2 2_564 2.9776(9)
V2 V2 2_565 2.9776(9)
V2 Ca1 2_565 3.3659(12)
V2 Ca1 5_566 3.7358(12)
V2 Ca1 1_556 4.0546(11)
O1 Ca1 6_657 2.543(3)
O1 Ca1 6_656 3.532(3)
O1 Ca1 1_556 4.563(4)
O2 Ca1 5_566 2.341(3)
O2 Ca1 1_556 4.341(3)
O2 Ca1 2_565 4.366(3)
O3 V1 1_554 1.961(2)
O3 V2 2_564 1.964(2)
O3 V2 1_554 1.967(2)
O3 Ca1 6_656 4.141(3)
O3 Ca1 1_554 4.306(2)
O3 Ca1 2_564 4.503(2)
O4 V2 2_564 1.958(2)
O4 Ca1 6_656 4.378(2)
O4 Ca1 1_556 4.449(2)
O4 Ca1 2_565 4.515(2)
O4 Ca1 5_566 5.097(2)
